data_4125030
loop_
_publ_author_name
'Nguyen, Khoa D.'
'Herkommer, Daniel'
'Krische, Michael J.'

_publ_section_title
;
 Ruthenium-BINAP Catalyzed Alcohol C-H tert-Prenylation via 1,3-Enyne
 Transfer Hydrogenation: Beyond Stoichiometric Carbanions in
 Enantioselective Carbonyl Propargylation.
;
_journal_issue 16
_journal_name_full 'Journal of the American Chemical Society'
_journal_page_first 5238
_journal_page_last 5241
_journal_paper_doi 10.1021/jacs.6b02279
_journal_volume 138
_journal_year 2016
_chemical_absolute_configuration ad
_chemical_formula_moiety 'C16 H24 O2 Si'
_chemical_formula_sum 'C16 H24 O2 Si'
_chemical_formula_weight 276.44
_space_group_crystal_system orthorhombic
_space_group_IT_number 19
_space_group_name_Hall 'P 2ac 2ab'
_space_group_name_H-M_alt 'P 21 21 21'
_symmetry_space_group_name_Hall 'P 2ac 2ab'
_symmetry_space_group_name_H-M 'P 21 21 21'
_atom_sites_solution_hydrogens mixed
_audit_creation_method SHELXL-2014/7
_cell_angle_alpha 90
_cell_angle_beta 90
_cell_angle_gamma 90
_cell_formula_units_Z 4
_cell_length_a 6.0238(3)
_cell_length_b 8.4261(5)
_cell_length_c 32.0021(9)
_cell_measurement_reflns_used 5621
_cell_measurement_temperature 100(2)
_cell_measurement_theta_max 74.14
_cell_measurement_theta_min 5.37
_cell_volume 1624.34(13)
_computing_cell_refinement 'CrysAlisPro V 1.171.37.31, Agilent Technologies'
_computing_data_collection 'CrysAlisPro V 1.171.37.31, Agilent Technologies'
_computing_data_reduction 'CrysAlisPro V 1.171.37.31, Agilent Technologies'
_computing_molecular_graphics 'XP SHELXTL/PC, Siemens Analytical'
_computing_publication_material 'Shelxl-2014/7, Sheldrick, G. M.'
_computing_structure_refinement 'Shelxl-2014/7, Sheldrick, G. M.'
_computing_structure_solution
;

SUPERFLIP.  Palatinus, L. and Chapuis, G., J. Appl. Cryst. 40, 786-790.
;
_diffrn_ambient_temperature 100(2)
_diffrn_measured_fraction_theta_full 0.998
_diffrn_measured_fraction_theta_max 0.992
_diffrn_measurement_device_type 'Agilent SuperNova with AtlasS2 CCD'
_diffrn_measurement_method \w-scans
_diffrn_radiation_type CuK\a
_diffrn_radiation_wavelength 1.54184
_diffrn_reflns_av_R_equivalents 0.0145
_diffrn_reflns_av_unetI/netI 0.0167
_diffrn_reflns_Laue_measured_fraction_full 0.998
_diffrn_reflns_Laue_measured_fraction_max 0.992
_diffrn_reflns_limit_h_max 7
_diffrn_reflns_limit_h_min -7
_diffrn_reflns_limit_k_max 10
_diffrn_reflns_limit_k_min -6
_diffrn_reflns_limit_l_max 39
_diffrn_reflns_limit_l_min -39
_diffrn_reflns_number 7697
_diffrn_reflns_point_group_measured_fraction_full 0.999
_diffrn_reflns_point_group_measured_fraction_max 0.994
_diffrn_reflns_theta_full 67.684
_diffrn_reflns_theta_max 74.247
_diffrn_reflns_theta_min 2.762
_diffrn_source 'sealed microfocus tube'
_exptl_absorpt_coefficient_mu 1.239
_exptl_absorpt_correction_T_max 1.00
_exptl_absorpt_correction_T_min 0.866
_exptl_absorpt_correction_type multi-scan
_exptl_absorpt_process_details
;
CrysAlisPro 1.171.38.27t (Agilent, 2015)
Empirical absorption correction using spherical harmonics,
 implemented in SCALE3 ABSPACK scaling algorithm.
;
_exptl_crystal_colour colorless
_exptl_crystal_density_diffrn 1.130
_exptl_crystal_description needle
_exptl_crystal_F_000 600
_exptl_crystal_size_max 0.230
_exptl_crystal_size_mid 0.075
_exptl_crystal_size_min 0.037
_refine_diff_density_max 0.296
_refine_diff_density_min -0.163
_refine_diff_density_rms 0.033
_refine_ls_abs_structure_details
;
 Refined as an inversion twin.
;
_refine_ls_abs_structure_Flack 0.02(3)
_refine_ls_extinction_method none
_refine_ls_goodness_of_fit_ref 1.048
_refine_ls_hydrogen_treatment mixed
_refine_ls_matrix_type full
_refine_ls_number_parameters 183
_refine_ls_number_reflns 3209
_refine_ls_number_restraints 0
_refine_ls_restrained_S_all 1.048
_refine_ls_R_factor_all 0.0237
_refine_ls_R_factor_gt 0.0234
_refine_ls_shift/su_max 0.002
_refine_ls_shift/su_mean 0.000
_refine_ls_structure_factor_coef Fsqd
_refine_ls_weighting_details 'w=1/[\s^2^(Fo^2^)+(0.0351P)^2^+0.2896P] where P=(Fo^2^+2Fc^2^)/3'
_refine_ls_weighting_scheme calc
_refine_ls_wR_factor_gt 0.0615
_refine_ls_wR_factor_ref 0.0618
_reflns_Friedel_coverage 0.697
_reflns_Friedel_fraction_full 1.000
_reflns_Friedel_fraction_max 0.996
_reflns_number_gt 3162
_reflns_number_total 3209
_reflns_threshold_expression 'I > 2\s(I)'
_cod_data_source_file ja6b02279_si_002.cif
_cod_data_source_block shelx
_cod_depositor_comments 'Adding full bibliography for 4125029--4125030.cif.'
_cod_original_cell_volume 1624.33(13)
_cod_database_code 4125030
_shelx_shelxl_version_number 2014/7
_shelx_space_group_comment
;
The symmetry employed for this shelxl refinement is uniquely defined
by the following loop, which should always be used as a source of
symmetry information in preference to the above space-group names.
They are only intended as comments.
;
_shelx_estimated_absorpt_t_min 0.764
_shelx_estimated_absorpt_t_max 0.956

loop_
_space_group_symop_operation_xyz
'x, y, z'
'-x+1/2, -y, z+1/2'
'-x, y+1/2, -z+1/2'
'x+1/2, -y+1/2, -z'

loop_
_atom_site_label
_atom_site_type_symbol
_atom_site_fract_x
_atom_site_fract_y
_atom_site_fract_z
_atom_site_U_iso_or_equiv
_atom_site_adp_type
_atom_site_occupancy
_atom_site_site_symmetry_order
_atom_site_calc_flag
_atom_site_refinement_flags_posn
_atom_site_refinement_flags_adp
C1 C 0.2805(3) 0.19974(17) 0.93202(4) 0.0145(3) Uani 1 1 d . .
C2 C 0.3550(3) 0.35609(18) 0.92950(4) 0.0159(3) Uani 1 1 d . .
H2 H 0.4993 0.3767 0.9188 0.019 Uiso 1 1 calc R U
C3 C 0.2230(3) 0.48272(17) 0.94221(4) 0.0165(3) Uani 1 1 d . .
H3 H 0.2767 0.5885 0.9404 0.020 Uiso 1 1 calc R U
C4 C 0.0106(3) 0.45216(18) 0.95759(4) 0.0157(3) Uani 1 1 d . .
C5 C -0.0651(3) 0.29683(18) 0.96129(4) 0.0162(3) Uani 1 1 d . .
H5 H -0.2079 0.2760 0.9726 0.019 Uiso 1 1 calc R U
C6 C 0.0689(3) 0.17285(18) 0.94837(4) 0.0163(3) Uani 1 1 d . .
H6 H 0.0157 0.0671 0.9507 0.020 Uiso 1 1 calc R U
C7 C 0.4257(2) 0.06221(18) 0.91797(4) 0.0158(3) Uani 1 1 d . .
H7 H 0.5837 0.0896 0.9243 0.019 Uiso 1 1 calc R U
C8 C 0.4079(3) 0.02467(18) 0.87032(5) 0.0165(3) Uani 1 1 d . .
C9 C 0.5121(3) 0.15653(18) 0.84735(4) 0.0171(3) Uani 1 1 d . .
C10 C 0.6072(3) 0.25969(18) 0.82853(5) 0.0195(3) Uani 1 1 d . .
C11 C -0.0911(3) 0.72757(18) 0.95879(5) 0.0216(3) Uani 1 1 d . .
H11A H 0.0318 0.7682 0.9758 0.032 Uiso 1 1 calc R U
H11B H -0.2233 0.7931 0.9634 0.032 Uiso 1 1 calc R U
H11C H -0.0498 0.7313 0.9292 0.032 Uiso 1 1 calc R U
C12 C 0.1656(3) 0.0032(2) 0.85656(5) 0.0222(3) Uani 1 1 d . .
H12A H 0.0842 0.1024 0.8610 0.033 Uiso 1 1 calc R U
H12B H 0.0970 -0.0818 0.8730 0.033 Uiso 1 1 calc R U
H12C H 0.1611 -0.0248 0.8268 0.033 Uiso 1 1 calc R U
C13 C 0.5411(3) -0.12690(19) 0.86089(5) 0.0240(3) Uani 1 1 d . .
H13A H 0.5493 -0.1427 0.8306 0.036 Uiso 1 1 calc R U
H13B H 0.4675 -0.2183 0.8738 0.036 Uiso 1 1 calc R U
H13C H 0.6914 -0.1163 0.8723 0.036 Uiso 1 1 calc R U
C14 C 0.5452(3) 0.5449(2) 0.77429(5) 0.0247(4) Uani 1 1 d . .
H14A H 0.4717 0.4822 0.7525 0.037 Uiso 1 1 calc R U
H14B H 0.6185 0.6368 0.7615 0.037 Uiso 1 1 calc R U
H14C H 0.4347 0.5816 0.7946 0.037 Uiso 1 1 calc R U
C15 C 0.9121(3) 0.5350(2) 0.84152(5) 0.0256(4) Uani 1 1 d . .
H15A H 0.8096 0.5704 0.8634 0.038 Uiso 1 1 calc R U
H15B H 0.9815 0.6276 0.8284 0.038 Uiso 1 1 calc R U
H15C H 1.0272 0.4676 0.8539 0.038 Uiso 1 1 calc R U
C16 C 0.9535(3) 0.3298(2) 0.76339(5) 0.0251(4) Uani 1 1 d . .
H16A H 1.0628 0.2655 0.7785 0.038 Uiso 1 1 calc R U
H16B H 1.0300 0.4140 0.7479 0.038 Uiso 1 1 calc R U
H16C H 0.8717 0.2623 0.7438 0.038 Uiso 1 1 calc R U
O1 O -0.13768(19) 0.56707(13) 0.97051(3) 0.0195(2) Uani 1 1 d . .
O2 O 0.37190(19) -0.08006(13) 0.93969(4) 0.0209(2) Uani 1 1 d . .
Si1 Si 0.75601(7) 0.42000(5) 0.80135(2) 0.01608(11) Uani 1 1 d . .
H2O H 0.370(4) -0.056(3) 0.9667(8) 0.048(7) Uiso 1 1 d . .

loop_
_atom_site_aniso_label
_atom_site_aniso_U_11
_atom_site_aniso_U_22
_atom_site_aniso_U_33
_atom_site_aniso_U_23
_atom_site_aniso_U_13
_atom_site_aniso_U_12
C1 0.0157(7) 0.0157(6) 0.0121(6) 0.0006(5) -0.0022(6) 0.0000(6)
C2 0.0147(7) 0.0188(7) 0.0144(7) 0.0022(6) -0.0006(6) -0.0011(6)
C3 0.0185(8) 0.0145(6) 0.0164(6) 0.0012(5) -0.0009(6) -0.0017(6)
C4 0.0174(7) 0.0169(7) 0.0128(6) 0.0004(5) -0.0003(6) 0.0027(6)
C5 0.0150(7) 0.0187(7) 0.0151(7) 0.0009(6) 0.0008(5) -0.0013(6)
C6 0.0179(7) 0.0150(7) 0.0160(7) 0.0003(5) -0.0019(6) -0.0016(6)
C7 0.0161(7) 0.0145(6) 0.0168(7) 0.0014(6) -0.0003(5) 0.0002(6)
C8 0.0173(7) 0.0156(7) 0.0165(7) -0.0001(6) 0.0013(6) -0.0004(6)
C9 0.0178(7) 0.0170(7) 0.0166(7) -0.0014(6) 0.0005(6) 0.0021(6)
C10 0.0216(8) 0.0190(7) 0.0180(7) -0.0005(6) 0.0029(6) 0.0007(6)
C11 0.0255(8) 0.0153(7) 0.0240(8) 0.0038(6) 0.0031(6) 0.0033(6)
C12 0.0218(8) 0.0255(8) 0.0193(7) -0.0004(7) -0.0025(6) -0.0045(7)
C13 0.0304(9) 0.0166(7) 0.0249(8) -0.0011(6) 0.0060(7) 0.0027(7)
C14 0.0226(8) 0.0247(9) 0.0269(8) 0.0064(7) -0.0024(7) -0.0004(6)
C15 0.0293(9) 0.0227(8) 0.0248(8) -0.0031(6) -0.0046(7) -0.0020(7)
C16 0.0243(8) 0.0274(8) 0.0237(8) -0.0012(7) 0.0058(7) -0.0017(7)
O1 0.0215(5) 0.0140(5) 0.0230(5) 0.0016(4) 0.0054(4) 0.0020(5)
O2 0.0257(6) 0.0169(5) 0.0200(5) 0.0037(4) 0.0022(4) 0.0006(5)
Si1 0.01739(19) 0.01556(18) 0.01529(18) 0.00088(14) 0.00096(16) -0.00097(17)

loop_
_atom_type_symbol
_atom_type_description
_atom_type_scat_dispersion_real
_atom_type_scat_dispersion_imag
_atom_type_scat_source
C C 0.0181 0.0091 'International Tables Vol C Tables 4.2.6.8 and 6.1.1.4'
H H 0.0000 0.0000 'International Tables Vol C Tables 4.2.6.8 and 6.1.1.4'
O O 0.0492 0.0322 'International Tables Vol C Tables 4.2.6.8 and 6.1.1.4'
Si Si 0.2541 0.3302 'International Tables Vol C Tables 4.2.6.8 and 6.1.1.4'

loop_
_geom_angle_atom_site_label_1
_geom_angle_atom_site_label_2
_geom_angle_atom_site_label_3
_geom_angle
C2 C1 C6 117.96(14)
C2 C1 C7 121.21(14)
C6 C1 C7 120.82(13)
C3 C2 C1 121.58(14)
C3 C2 H2 119.2
C1 C2 H2 119.2
C2 C3 C4 119.07(14)
C2 C3 H3 120.5
C4 C3 H3 120.5
O1 C4 C5 114.99(13)
O1 C4 C3 124.72(13)
C5 C4 C3 120.29(14)
C6 C5 C4 119.61(14)
C6 C5 H5 120.2
C4 C5 H5 120.2
C5 C6 C1 121.46(14)
C5 C6 H6 119.3
C1 C6 H6 119.3
O2 C7 C1 111.51(12)
O2 C7 C8 106.90(12)
C1 C7 C8 113.82(12)
O2 C7 H7 108.1
C1 C7 H7 108.1
C8 C7 H7 108.1
C9 C8 C12 110.53(13)
C9 C8 C13 107.84(13)
C12 C8 C13 109.99(13)
C9 C8 C7 107.78(12)
C12 C8 C7 111.68(13)
C13 C8 C7 108.91(13)
C10 C9 C8 176.57(16)
C9 C10 Si1 178.17(14)
O1 C11 H11A 109.5
O1 C11 H11B 109.5
H11A C11 H11B 109.5
O1 C11 H11C 109.5
H11A C11 H11C 109.5
H11B C11 H11C 109.5
C8 C12 H12A 109.5
C8 C12 H12B 109.5
H12A C12 H12B 109.5
C8 C12 H12C 109.5
H12A C12 H12C 109.5
H12B C12 H12C 109.5
C8 C13 H13A 109.5
C8 C13 H13B 109.5
H13A C13 H13B 109.5
C8 C13 H13C 109.5
H13A C13 H13C 109.5
H13B C13 H13C 109.5
Si1 C14 H14A 109.5
Si1 C14 H14B 109.5
H14A C14 H14B 109.5
Si1 C14 H14C 109.5
H14A C14 H14C 109.5
H14B C14 H14C 109.5
Si1 C15 H15A 109.5
Si1 C15 H15B 109.5
H15A C15 H15B 109.5
Si1 C15 H15C 109.5
H15A C15 H15C 109.5
H15B C15 H15C 109.5
Si1 C16 H16A 109.5
Si1 C16 H16B 109.5
H16A C16 H16B 109.5
Si1 C16 H16C 109.5
H16A C16 H16C 109.5
H16B C16 H16C 109.5
C4 O1 C11 117.22(12)
C7 O2 H2O 106.5(17)
C10 Si1 C16 108.65(7)
C10 Si1 C14 107.62(8)
C16 Si1 C14 111.27(8)
C10 Si1 C15 107.54(8)
C16 Si1 C15 109.87(8)
C14 Si1 C15 111.74(8)

loop_
_geom_bond_atom_site_label_1
_geom_bond_atom_site_label_2
_geom_bond_distance
C1 C2 1.394(2)
C1 C6 1.397(2)
C1 C7 1.520(2)
C2 C3 1.392(2)
C2 H2 0.9500
C3 C4 1.395(2)
C3 H3 0.9500
C4 O1 1.3806(18)
C4 C5 1.391(2)
C5 C6 1.383(2)
C5 H5 0.9500
C6 H6 0.9500
C7 O2 1.4231(18)
C7 C8 1.561(2)
C7 H7 1.0000
C8 C9 1.473(2)
C8 C12 1.535(2)
C8 C13 1.538(2)
C9 C10 1.203(2)
C10 Si1 1.8398(16)
C11 O1 1.4312(18)
C11 H11A 0.9800
C11 H11B 0.9800
C11 H11C 0.9800
C12 H12A 0.9800
C12 H12B 0.9800
C12 H12C 0.9800
C13 H13A 0.9800
C13 H13B 0.9800
C13 H13C 0.9800
C14 Si1 1.8630(17)
C14 H14A 0.9800
C14 H14B 0.9800
C14 H14C 0.9800
C15 Si1 1.8644(17)
C15 H15A 0.9800
C15 H15B 0.9800
C15 H15C 0.9800
C16 Si1 1.8626(17)
C16 H16A 0.9800
C16 H16B 0.9800
C16 H16C 0.9800
O2 H2O 0.89(3)

loop_
_geom_hbond_atom_site_label_D
_geom_hbond_atom_site_label_H
_geom_hbond_atom_site_label_A
_geom_hbond_distance_DH
_geom_hbond_distance_HA
_geom_hbond_distance_DA
_geom_hbond_angle_DHA
_geom_hbond_site_symmetry_A
O2 H2O O1 0.89(3) 2.01(3) 2.8766(16) 164(2) 4_557

loop_
_geom_torsion_atom_site_label_1
_geom_torsion_atom_site_label_2
_geom_torsion_atom_site_label_3
_geom_torsion_atom_site_label_4
_geom_torsion
C6 C1 C2 C3 -0.9(2)
C7 C1 C2 C3 179.87(13)
C1 C2 C3 C4 -0.4(2)
C2 C3 C4 O1 -178.85(13)
C2 C3 C4 C5 1.9(2)
O1 C4 C5 C6 178.61(13)
C3 C4 C5 C6 -2.1(2)
C4 C5 C6 C1 0.7(2)
C2 C1 C6 C5 0.7(2)
C7 C1 C6 C5 179.97(13)
C2 C1 C7 O2 152.80(13)
C6 C1 C7 O2 -26.41(18)
C2 C1 C7 C8 -86.17(17)
C6 C1 C7 C8 94.63(16)
O2 C7 C8 C9 -166.98(12)
C1 C7 C8 C9 69.44(16)
O2 C7 C8 C12 71.43(16)
C1 C7 C8 C12 -52.15(17)
O2 C7 C8 C13 -50.24(16)
C1 C7 C8 C13 -173.82(13)
C5 C4 O1 C11 -166.14(13)
C3 C4 O1 C11 14.6(2)
